data_1517829
loop_
_publ_author_name
'Cai, Zhong-Jian'
'Lu, Xin-Mou'
'Zi, You'
'Yang, Chao'
'Shen, Ling-Jie'
'Li, Jian'
'Wang, Shun-Yi'
'Ji, Shun-Jun'

_publ_section_title
;
 I2/TBPB Mediated Oxidative Reaction of N-Tosylhydrazones with Anilines:
 Practical Construction of 1,4-Disubstituted 1,2,3-Triazoles under
 Metal-Free and Azide-Free Conditions.
;
_journal_issue 19
_journal_name_full 'Organic letters'
_journal_page_first 5108
_journal_page_last 5111
_journal_paper_doi 10.1021/ol502431b
_journal_volume 16
_journal_year 2014
_chemical_absolute_configuration unk
_chemical_formula_moiety 'C20 H15 N3'
_chemical_formula_sum 'C20 H15 N3'
_chemical_formula_weight 297.35
_chemical_name_systematic
;
 ? 
;
_space_group_crystal_system orthorhombic
_space_group_IT_number 19
_space_group_name_Hall 'P 2ac 2ab'
_space_group_name_H-M_alt 'P 21 21 21'
_symmetry_space_group_name_Hall 'P 2ac 2ab'
_symmetry_space_group_name_H-M 'P 21 21 21'
_atom_sites_solution_hydrogens geom
_atom_sites_solution_primary iterative
_atom_sites_solution_secondary difmap
_audit_creation_date 2014-03-06
_audit_creation_method
;
Olex2 1.2
(compiled 2014.02.28 svn.r2899 for OlexSys, GUI svn.r4781)
;
_cell_angle_alpha 90.00
_cell_angle_beta 90.00
_cell_angle_gamma 90.00
_cell_formula_units_Z 4
_cell_length_a 7.9901(2)
_cell_length_b 12.9361(3)
_cell_length_c 15.1823(4)
_cell_measurement_reflns_used 6497
_cell_measurement_temperature 296.7(9)
_cell_measurement_theta_max 29.0990
_cell_measurement_theta_min 4.1220
_cell_volume 1569.25(7)
_computing_cell_refinement
;
CrysAlisPro, Agilent Technologies,
Version 1.171.36.32 (release 02-08-2013 CrysAlis171 .NET)
(compiled Aug  2 2013,16:46:58)
;
_computing_data_collection
;
CrysAlisPro, Agilent Technologies,
Version 1.171.36.32 (release 02-08-2013 CrysAlis171 .NET)
(compiled Aug  2 2013,16:46:58)
;
_computing_data_reduction
;
CrysAlisPro, Agilent Technologies,
Version 1.171.36.32 (release 02-08-2013 CrysAlis171 .NET)
(compiled Aug  2 2013,16:46:58)
;
_computing_molecular_graphics 'Olex2 (Dolomanov et al., 2009)'
_computing_publication_material 'Olex2 (Dolomanov et al., 2009)'
_computing_structure_refinement 'XL (Sheldrick, 2008)'
_computing_structure_solution 'olex2.solve (Bourhis et al., 2013)'
_diffrn_ambient_temperature 296.7(9)
_diffrn_detector_area_resol_mean 10.4471
_diffrn_measured_fraction_theta_full 0.997
_diffrn_measured_fraction_theta_max 0.997
_diffrn_measurement_device_type 'Xcalibur, Atlas, Gemini'
_diffrn_measurement_method '\w scans'
_diffrn_orient_matrix_UB_11 -0.0809270000
_diffrn_orient_matrix_UB_12 -0.0194085000
_diffrn_orient_matrix_UB_13 -0.0097797000
_diffrn_orient_matrix_UB_21 0.0012852000
_diffrn_orient_matrix_UB_22 -0.0294438000
_diffrn_orient_matrix_UB_23 0.0393996000
_diffrn_orient_matrix_UB_31 -0.0365106000
_diffrn_orient_matrix_UB_32 0.0419782000
_diffrn_orient_matrix_UB_33 0.0231134000
_diffrn_radiation_monochromator graphite
_diffrn_radiation_type MoK\a
_diffrn_radiation_wavelength 0.71073
_diffrn_reflns_av_R_equivalents 0.0187
_diffrn_reflns_av_unetI/netI 0.0130
_diffrn_reflns_limit_h_max 9
_diffrn_reflns_limit_h_min -9
_diffrn_reflns_limit_k_max 16
_diffrn_reflns_limit_k_min -16
_diffrn_reflns_limit_l_max 18
_diffrn_reflns_limit_l_min -17
_diffrn_reflns_number 15281
_diffrn_reflns_theta_full 26.37
_diffrn_reflns_theta_max 26.37
_diffrn_reflns_theta_min 3.00
_diffrn_source 'Enhance (Mo) X-ray Source'
_exptl_absorpt_coefficient_mu 0.076
_exptl_absorpt_correction_T_max 1.00000
_exptl_absorpt_correction_T_min 0.89230
_exptl_absorpt_correction_type multi-scan
_exptl_absorpt_process_details
;
CrysAlisPro, Agilent Technologies,
Version 1.171.36.32 (release 02-08-2013 CrysAlis171 .NET)
(compiled Aug  2 2013,16:46:58)
Empirical absorption correction using spherical harmonics,
 implemented in SCALE3 ABSPACK scaling algorithm.
;
_exptl_crystal_colour 'clear light colourless'
_exptl_crystal_density_diffrn 1.259
_exptl_crystal_density_method 'not measured'
_exptl_crystal_description block
_exptl_crystal_F_000 624
_exptl_crystal_size_max 0.75
_exptl_crystal_size_mid 0.7
_exptl_crystal_size_min 0.6
_refine_diff_density_max 0.833
_refine_diff_density_min -0.389
_refine_diff_density_rms 0.046
_refine_ls_abs_structure_details 'Flack H D (1983), Acta Cryst. A39, 876-881'
_refine_ls_abs_structure_Flack 0(5)
_refine_ls_extinction_coef 0.028(4)
_refine_ls_extinction_expression Fc^*^=kFc[1+0.001xFc^2^\l^3^/sin(2\q)]^-1/4^
_refine_ls_extinction_method SHELXL
_refine_ls_goodness_of_fit_ref 1.058
_refine_ls_hydrogen_treatment constr
_refine_ls_matrix_type full
_refine_ls_number_parameters 179
_refine_ls_number_reflns 3185
_refine_ls_number_restraints 0
_refine_ls_restrained_S_all 1.058
_refine_ls_R_factor_all 0.0725
_refine_ls_R_factor_gt 0.0692
_refine_ls_shift/su_max 0.000
_refine_ls_shift/su_mean 0.000
_refine_ls_structure_factor_coef Fsqd
_refine_ls_weighting_details 'calc w=1/[\s^2^(Fo^2^)+(0.0884P)^2^+1.0816P] where P=(Fo^2^+2Fc^2^)/3'
_refine_ls_weighting_scheme calc
_refine_ls_wR_factor_gt 0.1871
_refine_ls_wR_factor_ref 0.1905
_reflns_number_gt 2987
_reflns_number_total 3185
_reflns_threshold_expression >2sigma(I)
_cod_data_source_file ol502431b_si_002.cif
_cod_data_source_block g140304b
_cod_depositor_comments 'Adding full bibliography for 1517829--1517830.cif.'
_cod_original_cell_volume 1569.26(7)
_cod_database_code 1517829
_chemical_oxdiff_formula 'C11 H10 N O'
_reflns_odcompleteness_completeness 99.62
_reflns_odcompleteness_iscentric 1
_reflns_odcompleteness_theta 27.42
_olex2_refinement_description
;
1. Fixed Uiso
 At 1.2 times of:
  All C(H) groups
2. Uiso/Uaniso restraints and constraints
Uanis(C1) = Uanis(C2) = Uanis(C3) = Uanis(C4) = Uanis(C5) = Uanis(C6)
3.a Aromatic/amide H refined with riding coordinates:
 C1(H1), C2(H2), C3(H3), C4(H4), C5(H5), C8(H8), C9(H9), C10(H10), C11(H11),
 C13(H13), C16(H16), C17(H17), C18(H18), C19(H19), C20(H20)
;

loop_
_space_group_symop_id
_space_group_symop_operation_xyz
1 'x, y, z'
2 '-x+1/2, -y, z+1/2'
3 '-x, y+1/2, -z+1/2'
4 'x+1/2, -y+1/2, -z'

loop_
_atom_site_label
_atom_site_type_symbol
_atom_site_fract_x
_atom_site_fract_y
_atom_site_fract_z
_atom_site_U_iso_or_equiv
_atom_site_adp_type
_atom_site_occupancy
_atom_site_calc_flag
_atom_site_refinement_flags_posn
N1 N -0.8093(3) -0.49663(18) -0.46265(16) 0.0443(6) Uani 1 d .
N2 N -0.9209(4) -0.5003(2) -0.39547(19) 0.0576(7) Uani 1 d .
N3 N -0.9506(4) -0.4046(2) -0.37193(19) 0.0571(7) Uani 1 d .
C1 C -0.6808(5) -0.7475(4) -0.3123(2) 0.0743(5) Uani 1 d .
H1 H -0.7466 -0.8011 -0.3340 0.089 Uiso 1 calc R
C2 C -0.6278(5) -0.7499(4) -0.2248(2) 0.0743(5) Uani 1 d .
H2 H -0.6576 -0.8048 -0.1885 0.089 Uiso 1 calc R
C3 C -0.5325(5) -0.6717(4) -0.1933(3) 0.0743(5) Uani 1 d .
H3 H -0.4971 -0.6734 -0.1350 0.089 Uiso 1 calc R
C4 C -0.4881(5) -0.5914(4) -0.2446(3) 0.0743(5) Uani 1 d .
H4 H -0.4219 -0.5387 -0.2217 0.089 Uiso 1 calc R
C5 C -0.5413(5) -0.5871(4) -0.3324(3) 0.0743(5) Uani 1 d .
H5 H -0.5123 -0.5308 -0.3674 0.089 Uiso 1 calc R
C6 C -0.6374(5) -0.6669(4) -0.3675(3) 0.0743(5) Uani 1 d .
C7 C -0.6815(4) -0.6704(2) -0.4624(2) 0.0457(7) Uani 1 d .
C8 C -0.6403(5) -0.7582(3) -0.5115(2) 0.0538(8) Uani 1 d .
H8 H -0.5914 -0.8145 -0.4833 0.065 Uiso 1 calc R
C9 C -0.6707(5) -0.7633(3) -0.6008(2) 0.0581(8) Uani 1 d .
H9 H -0.6419 -0.8226 -0.6318 0.070 Uiso 1 calc R
C10 C -0.7432(5) -0.6813(3) -0.6446(2) 0.0576(8) Uani 1 d .
H10 H -0.7614 -0.6845 -0.7051 0.069 Uiso 1 calc R
C11 C -0.7882(4) -0.5948(3) -0.5978(2) 0.0525(7) Uani 1 d .
H11 H -0.8395 -0.5398 -0.6264 0.063 Uiso 1 calc R
C12 C -0.7574(4) -0.5892(2) -0.5080(2) 0.0453(7) Uani 1 d .
C13 C -0.7685(4) -0.3985(2) -0.4809(2) 0.0464(7) Uani 1 d .
H13 H -0.6946 -0.3754 -0.5240 0.056 Uiso 1 calc R
C14 C -0.8579(4) -0.3396(2) -0.42341(18) 0.0429(6) Uani 1 d .
C15 C -0.8677(4) -0.2261(2) -0.41469(19) 0.0456(7) Uani 1 d .
C16 C -0.7950(4) -0.1617(2) -0.4776(2) 0.0544(8) Uani 1 d .
H16 H -0.7394 -0.1907 -0.5254 0.065 Uiso 1 calc R
C17 C -0.8044(5) -0.0560(3) -0.4699(3) 0.0678(10) Uani 1 d .
H17 H -0.7550 -0.0140 -0.5123 0.081 Uiso 1 calc R
C18 C -0.8870(5) -0.0121(3) -0.3996(3) 0.0749(12) Uani 1 d .
H18 H -0.8947 0.0595 -0.3949 0.090 Uiso 1 calc R
C19 C -0.9581(5) -0.0746(3) -0.3360(3) 0.0709(11) Uani 1 d .
H19 H -1.0123 -0.0448 -0.2881 0.085 Uiso 1 calc R
C20 C -0.9496(4) -0.1815(3) -0.3431(2) 0.0576(8) Uani 1 d .
H20 H -0.9982 -0.2231 -0.3002 0.069 Uiso 1 calc R

loop_
_atom_site_aniso_label
_atom_site_aniso_U_11
_atom_site_aniso_U_22
_atom_site_aniso_U_33
_atom_site_aniso_U_23
_atom_site_aniso_U_13
_atom_site_aniso_U_12
N1 0.0442(12) 0.0406(12) 0.0482(13) -0.0013(10) 0.0043(10) 0.0011(11)
N2 0.0593(16) 0.0504(14) 0.0632(16) 0.0036(13) 0.0155(13) 0.0018(13)
N3 0.0635(16) 0.0490(14) 0.0588(15) 0.0027(13) 0.0195(14) 0.0050(13)
C1 0.0654(10) 0.0991(13) 0.0586(9) -0.0155(8) -0.0068(7) 0.0214(9)
C2 0.0654(10) 0.0991(13) 0.0586(9) -0.0155(8) -0.0068(7) 0.0214(9)
C3 0.0654(10) 0.0991(13) 0.0586(9) -0.0155(8) -0.0068(7) 0.0214(9)
C4 0.0654(10) 0.0991(13) 0.0586(9) -0.0155(8) -0.0068(7) 0.0214(9)
C5 0.0654(10) 0.0991(13) 0.0586(9) -0.0155(8) -0.0068(7) 0.0214(9)
C6 0.0654(10) 0.0991(13) 0.0586(9) -0.0155(8) -0.0068(7) 0.0214(9)
C7 0.0443(15) 0.0417(14) 0.0511(16) -0.0062(12) -0.0030(13) -0.0017(12)
C8 0.0584(18) 0.0444(15) 0.0587(17) -0.0054(13) -0.0083(15) 0.0061(14)
C9 0.066(2) 0.0498(17) 0.0582(18) -0.0143(15) -0.0027(16) 0.0014(15)
C10 0.065(2) 0.0636(19) 0.0441(16) -0.0082(14) -0.0045(15) -0.0028(16)
C11 0.0550(17) 0.0518(16) 0.0507(16) 0.0020(14) -0.0057(14) 0.0034(15)
C12 0.0430(15) 0.0402(14) 0.0526(16) -0.0027(12) 0.0006(12) -0.0003(12)
C13 0.0482(15) 0.0398(14) 0.0511(15) 0.0000(12) 0.0064(13) -0.0002(12)
C14 0.0398(13) 0.0458(15) 0.0430(14) -0.0007(11) -0.0004(12) 0.0008(12)
C15 0.0436(15) 0.0443(15) 0.0489(15) -0.0058(12) -0.0072(12) 0.0067(12)
C16 0.0523(17) 0.0508(17) 0.0601(18) -0.0002(14) -0.0062(15) -0.0008(14)
C17 0.061(2) 0.0473(17) 0.096(3) 0.0083(18) -0.013(2) -0.0033(16)
C18 0.066(2) 0.0483(19) 0.110(3) -0.014(2) -0.024(2) 0.0028(18)
C19 0.064(2) 0.074(2) 0.075(2) -0.034(2) -0.014(2) 0.0206(19)
C20 0.0520(17) 0.068(2) 0.0526(17) -0.0124(15) -0.0072(15) 0.0120(16)

loop_
_atom_type_symbol
_atom_type_description
_atom_type_scat_dispersion_real
_atom_type_scat_dispersion_imag
_atom_type_scat_source
C C 0.0033 0.0016 'International Tables Vol C Tables 4.2.6.8 and 6.1.1.4'
H H 0.0000 0.0000 'International Tables Vol C Tables 4.2.6.8 and 6.1.1.4'
N N 0.0061 0.0033 'International Tables Vol C Tables 4.2.6.8 and 6.1.1.4'

loop_
_geom_angle_atom_site_label_1
_geom_angle_atom_site_label_2
_geom_angle_atom_site_label_3
_geom_angle
N2 N1 C12 121.3(2)
C13 N1 N2 110.4(2)
C13 N1 C12 128.2(3)
N3 N2 N1 106.9(2)
N2 N3 C14 109.1(2)
C6 C1 C2 121.2(4)
C3 C2 C1 119.4(5)
C4 C3 C2 121.4(4)
C3 C4 C5 120.1(4)
C6 C5 C4 120.1(5)
C1 C6 C5 117.8(4)
C1 C6 C7 120.4(4)
C5 C6 C7 121.7(4)
C8 C7 C6 119.1(3)
C12 C7 C6 124.1(3)
C12 C7 C8 116.7(3)
C9 C8 C7 121.4(3)
C8 C9 C10 120.8(3)
C11 C10 C9 119.1(3)
C10 C11 C12 120.4(3)
C7 C12 N1 120.9(3)
C11 C12 N1 117.5(3)
C11 C12 C7 121.6(3)
N1 C13 C14 105.7(3)
N3 C14 C15 122.1(3)
C13 C14 N3 107.9(3)
C13 C14 C15 129.9(3)
C16 C15 C14 120.7(3)
C16 C15 C20 118.9(3)
C20 C15 C14 120.4(3)
C17 C16 C15 120.9(4)
C16 C17 C18 120.1(4)
C17 C18 C19 119.8(3)
C18 C19 C20 120.6(4)
C19 C20 C15 119.7(4)

loop_
_geom_bond_atom_site_label_1
_geom_bond_atom_site_label_2
_geom_bond_distance
N1 N2 1.356(4)
N1 C12 1.442(4)
N1 C13 1.339(4)
N2 N3 1.310(4)
N3 C14 1.366(4)
C1 C2 1.395(5)
C1 C6 1.382(6)
C2 C3 1.354(6)
C3 C4 1.346(6)
C4 C5 1.401(5)
C5 C6 1.392(6)
C6 C7 1.484(5)
C7 C8 1.398(4)
C7 C12 1.397(4)
C8 C9 1.379(5)
C9 C10 1.380(5)
C10 C11 1.373(5)
C11 C12 1.388(4)
C13 C14 1.361(4)
C14 C15 1.477(4)
C15 C16 1.393(5)
C15 C20 1.394(4)
C16 C17 1.375(5)
C17 C18 1.378(6)
C18 C19 1.382(6)
C19 C20 1.389(5)
